data_4077007
loop_
_publ_author_name
'Aharonian, Ghazar'
'Gambarotta, Sandro'
'Yap, Glenn P. A.'

_publ_section_title
;
 Tantalum Complexes of Diphenyldipyrrolide Dianion:&#x00A0; Partial
 Hydrogenation of a Phenyl Ring
;
_journal_issue 20
_journal_name_full Organometallics
_journal_page_first 4257
_journal_paper_doi 10.1021/om020406f
_journal_volume 21
_journal_year 2002
_chemical_formula_sum 'C66 H80 Cl2 Li N4 O6 Ta'
_chemical_formula_weight 1284.13
_chemical_name_systematic
; 
 ? 
;
_space_group_IT_number 14
_symmetry_cell_setting monoclinic
_symmetry_space_group_name_Hall '-P 2yn'
_symmetry_space_group_name_H-M 'P 1 21/n 1'
_atom_sites_solution_hydrogens geom
_atom_sites_solution_primary direct
_atom_sites_solution_secondary difmap
_audit_creation_method SHELXL-97
_cell_angle_alpha 90.00
_cell_angle_beta 112.804(9)
_cell_angle_gamma 90.00
_cell_formula_units_Z 4
_cell_length_a 14.224(2)
_cell_length_b 32.518(4)
_cell_length_c 14.335(2)
_cell_measurement_reflns_used 'reflections from 60 data frames'
_cell_measurement_temperature 203(2)
_cell_measurement_theta_max 28.29
_cell_measurement_theta_min 1.47
_cell_volume 6112.2(15)
_computing_cell_refinement 'Bruker SMART'
_computing_data_collection 'Bruker SMART'
_computing_data_reduction 'Bruker SHELXTL'
_computing_molecular_graphics 'Bruker SHELXTL'
_computing_publication_material 'Bruker SHELXTL'
_computing_structure_refinement 'SHELXL-97 (Sheldrick, 1997)'
_computing_structure_solution 'SHELXS-97 (Sheldrick, 1990)'
_diffrn_ambient_temperature 203(2)
_diffrn_measured_fraction_theta_full 0.890
_diffrn_measured_fraction_theta_max 0.890
_diffrn_measurement_device_type 'CCD area detector'
_diffrn_measurement_method 'phi and omega scans'
_diffrn_radiation_monochromator graphite
_diffrn_radiation_source 'fine-focus sealed tube'
_diffrn_radiation_type MoK\a
_diffrn_radiation_wavelength 0.71073
_diffrn_reflns_av_R_equivalents 0.0647
_diffrn_reflns_av_sigmaI/netI 0.0948
_diffrn_reflns_limit_h_max 17
_diffrn_reflns_limit_h_min -18
_diffrn_reflns_limit_k_max 43
_diffrn_reflns_limit_k_min 0
_diffrn_reflns_limit_l_max 18
_diffrn_reflns_limit_l_min 0
_diffrn_reflns_number 32651
_diffrn_reflns_theta_full 28.52
_diffrn_reflns_theta_max 28.52
_diffrn_reflns_theta_min 1.25
_diffrn_standards_decay_% <1
_diffrn_standards_number '50 standard frames at start and end'
_exptl_absorpt_coefficient_mu 1.940
_exptl_absorpt_correction_T_max 0.801513
_exptl_absorpt_correction_T_min 0.578779
_exptl_absorpt_correction_type multi-scan
_exptl_absorpt_process_details 'Blessing, Acta Cryst. (1995) A51 33-38.'
_exptl_crystal_colour garnet
_exptl_crystal_density_diffrn 1.395
_exptl_crystal_density_method 'not measured'
_exptl_crystal_description block
_exptl_crystal_F_000 2648
_exptl_crystal_size_max 0.4
_exptl_crystal_size_mid 0.3
_exptl_crystal_size_min 0.3
_refine_diff_density_max 0.700
_refine_diff_density_min -2.117
_refine_diff_density_rms 0.115
_refine_ls_extinction_method none
_refine_ls_goodness_of_fit_ref 1.025
_refine_ls_hydrogen_treatment mixed
_refine_ls_matrix_type full
_refine_ls_number_parameters 721
_refine_ls_number_reflns 13818
_refine_ls_number_restraints 0
_refine_ls_restrained_S_all 1.025
_refine_ls_R_factor_all 0.0828
_refine_ls_R_factor_gt 0.0471
_refine_ls_shift/su_max 0.015
_refine_ls_shift/su_mean 0.001
_refine_ls_structure_factor_coef Fsqd
_refine_ls_weighting_details 'calc w=1/[\s^2^(Fo^2^)+(0.0400P)^2^+0.0000P] where P=(Fo^2^+2Fc^2^)/3'
_refine_ls_weighting_scheme calc
_refine_ls_wR_factor_gt 0.0934
_refine_ls_wR_factor_ref 0.0993
_reflns_number_gt 8843
_reflns_number_total 13818
_reflns_threshold_expression >2sigma(I)
_cod_data_source_file om020406f.cif
_cod_data_source_block sg149
_cod_depositor_comments
;
The following automatic conversions were performed:

'_symmetry_cell_setting' value 'Monoclinic' changed to 'monoclinic'
according to /home/saulius/struct/CIF-dictionaries/cif_core.dic
dictionary named 'cif_core.dic' version 2.4.1 from 2010-06-29.

Automatic conversion script
Id: cif_fix_values 1715 2011-07-08 13:25:40Z adriana 
;
_cod_original_cell_volume 6112(1)
_cod_original_sg_symbol_H-M P2(1)/n
_cod_database_code 4077007

loop_
_symmetry_equiv_pos_as_xyz
'x, y, z'
'-x+1/2, y+1/2, -z+1/2'
'-x, -y, -z'
'x-1/2, -y-1/2, z-1/2'

loop_
_atom_site_label
_atom_site_type_symbol
_atom_site_fract_x
_atom_site_fract_y
_atom_site_fract_z
_atom_site_U_iso_or_equiv
_atom_site_adp_type
_atom_site_occupancy
_atom_site_symmetry_multiplicity
_atom_site_calc_flag
_atom_site_refinement_flags
Ta Ta 0.650394(14) 0.137705(6) 0.825193(16) 0.03176(6) Uani 1 1 d .
Li Li 0.0827(7) 0.8616(3) 0.6917(8) 0.064(3) Uani 1 1 d .
Cl1 Cl 0.58523(9) 0.15130(4) 0.95154(10) 0.0448(3) Uani 1 1 d .
Cl2 Cl 0.81084(9) 0.12450(4) 0.95764(10) 0.0463(3) Uani 1 1 d .
N1 N 0.6760(3) 0.20072(11) 0.8161(3) 0.0337(9) Uani 1 1 d .
N2 N 0.7150(2) 0.13262(11) 0.7179(3) 0.0304(9) Uani 1 1 d .
N3 N 0.6188(3) 0.07484(11) 0.8157(3) 0.0339(9) Uani 1 1 d .
N4 N 0.5062(3) 0.14266(10) 0.7106(3) 0.0306(9) Uani 1 1 d .
O1 O 0.1947(3) 0.89781(15) 0.7417(4) 0.0814(14) Uani 1 1 d .
O2 O 0.0329(3) 0.85867(12) 0.5475(3) 0.0630(11) Uani 1 1 d .
O3 O -0.0285(3) 0.88262(12) 0.7230(3) 0.0631(11) Uani 1 1 d .
O4 O 0.1283(3) 0.80655(12) 0.7447(3) 0.0643(11) Uani 1 1 d .
O5 O 0.6018(6) 0.9006(2) 0.7457(5) 0.149(3) Uani 1 1 d .
O6 O -0.0199(6) 0.97414(19) 0.2490(5) 0.119(2) Uani 1 1 d .
C1 C 0.7682(4) 0.24140(15) 0.5762(4) 0.0457(13) Uani 1 1 d .
H1A H 0.7007 0.2321 0.5562 0.055 Uiso 1 1 calc R
C2 C 0.7938(5) 0.26683(17) 0.5118(5) 0.0596(17) Uani 1 1 d .
H2A H 0.7437 0.2748 0.4493 0.072 Uiso 1 1 calc R
C3 C 0.8925(5) 0.28040(17) 0.5395(5) 0.0645(18) Uani 1 1 d .
H3A H 0.9103 0.2972 0.4954 0.077 Uiso 1 1 calc R
C4 C 0.9642(5) 0.26947(17) 0.6308(6) 0.0669(19) Uani 1 1 d .
H4A H 1.0313 0.2792 0.6502 0.080 Uiso 1 1 calc R
C5 C 0.9394(4) 0.24394(15) 0.6962(5) 0.0493(14) Uani 1 1 d .
H5A H 0.9901 0.2365 0.7588 0.059 Uiso 1 1 calc R
C6 C 0.8404(4) 0.22942(13) 0.6695(4) 0.0378(12) Uani 1 1 d .
C7 C 0.9710(3) 0.15997(15) 0.8392(4) 0.0409(12) Uani 1 1 d .
H7A H 0.9545 0.1423 0.7833 0.049 Uiso 1 1 calc R
C8 C 1.0603(4) 0.15396(18) 0.9229(5) 0.0514(15) Uani 1 1 d .
H8A H 1.1041 0.1322 0.9235 0.062 Uiso 1 1 calc R
C9 C 1.0851(4) 0.17931(19) 1.0043(5) 0.0606(17) Uani 1 1 d .
H9A H 1.1467 0.1754 1.0602 0.073 Uiso 1 1 calc R
C10 C 1.0202(4) 0.21078(18) 1.0054(5) 0.0555(15) Uani 1 1 d .
H10A H 1.0368 0.2277 1.0627 0.067 Uiso 1 1 calc R
C11 C 0.9301(4) 0.21729(15) 0.9213(4) 0.0429(13) Uani 1 1 d .
H11A H 0.8861 0.2388 0.9218 0.051 Uiso 1 1 calc R
C12 C 0.9049(3) 0.19212(14) 0.8368(4) 0.0320(11) Uani 1 1 d .
C13 C 0.8101(3) 0.20078(13) 0.7399(4) 0.0313(11) Uani 1 1 d .
C14 C 0.6224(3) 0.23153(15) 0.8446(4) 0.0415(13) Uani 1 1 d .
H14A H 0.5794 0.2265 0.8793 0.050 Uiso 1 1 calc R
C15 C 0.6407(4) 0.26872(15) 0.8161(4) 0.0425(13) Uani 1 1 d .
H15A H 0.6131 0.2938 0.8263 0.051 Uiso 1 1 calc R
C16 C 0.7102(4) 0.26317(15) 0.7668(4) 0.0423(13) Uani 1 1 d .
H16A H 0.7374 0.2840 0.7392 0.051 Uiso 1 1 calc R
C17 C 0.7295(3) 0.22252(13) 0.7675(3) 0.0298(10) Uani 1 1 d .
C18 C 0.6946(3) 0.09936(14) 0.6515(4) 0.0383(12) Uani 1 1 d .
H18A H 0.6589 0.0755 0.6554 0.046 Uiso 1 1 calc R
C19 C 0.7335(4) 0.10643(15) 0.5811(4) 0.0433(13) Uani 1 1 d .
H19A H 0.7299 0.0885 0.5284 0.052 Uiso 1 1 calc R
C20 C 0.7800(3) 0.14505(14) 0.6000(4) 0.0395(12) Uani 1 1 d .
H20A H 0.8134 0.1576 0.5623 0.047 Uiso 1 1 calc R
C21 C 0.7687(3) 0.16150(13) 0.6830(4) 0.0320(11) Uani 1 1 d .
C22 C 0.3387(3) 0.11561(15) 0.8206(4) 0.0440(13) Uani 1 1 d .
H22A H 0.3188 0.1348 0.7674 0.053 Uiso 1 1 calc R
C23 C 0.3099(4) 0.12117(19) 0.9009(5) 0.0598(17) Uani 1 1 d .
H23A H 0.2707 0.1443 0.9019 0.072 Uiso 1 1 calc R
C24 C 0.3374(4) 0.0935(2) 0.9799(5) 0.0622(18) Uani 1 1 d .
H24A H 0.3169 0.0973 1.0342 0.075 Uiso 1 1 calc R
C25 C 0.3952(4) 0.0603(2) 0.9771(4) 0.0595(16) Uani 1 1 d .
H25A H 0.4158 0.0413 1.0308 0.071 Uiso 1 1 calc R
C26 C 0.4239(4) 0.05416(16) 0.8958(4) 0.0431(13) Uani 1 1 d .
H26A H 0.4623 0.0308 0.8946 0.052 Uiso 1 1 calc R
C27 C 0.3972(3) 0.08174(14) 0.8174(4) 0.0314(11) Uani 1 1 d .
C28 C 0.2559(3) 0.03424(14) 0.6568(4) 0.0389(12) Uani 1 1 d .
H28A H 0.2436 0.0430 0.7136 0.047 Uiso 1 1 calc R
C29 C 0.1839(4) 0.01010(16) 0.5839(5) 0.0533(15) Uani 1 1 d .
H29A H 0.1237 0.0026 0.5921 0.064 Uiso 1 1 calc R
C30 C 0.1996(4) -0.00304(16) 0.4993(5) 0.0568(16) Uani 1 1 d .
H30A H 0.1504 -0.0190 0.4494 0.068 Uiso 1 1 calc R
C31 C 0.2890(5) 0.00783(16) 0.4899(5) 0.0575(16) Uani 1 1 d .
H31A H 0.3012 -0.0013 0.4334 0.069 Uiso 1 1 calc R
C32 C 0.3612(4) 0.03190(15) 0.5618(4) 0.0465(13) Uani 1 1 d .
H32A H 0.4214 0.0391 0.5533 0.056 Uiso 1 1 calc R
C33 C 0.3454(3) 0.04569(13) 0.6472(4) 0.0371(12) Uani 1 1 d .
C34 C 0.4258(3) 0.07378(13) 0.7261(4) 0.0297(10) Uani 1 1 d .
C35 C 0.6962(4) 0.04432(16) 0.8490(4) 0.0465(14) Uani 1 1 d .
H35A H 0.7654 0.0494 0.8882 0.056 Uiso 1 1 calc R
C36 C 0.6561(4) 0.00716(15) 0.8164(4) 0.0482(14) Uani 1 1 d .
H36A H 0.6921 -0.0178 0.8283 0.058 Uiso 1 1 calc R
C37 C 0.5503(4) 0.01224(15) 0.7609(4) 0.0443(13) Uani 1 1 d .
H37A H 0.5033 -0.0088 0.7299 0.053 Uiso 1 1 calc R
C38 C 0.5285(3) 0.05306(13) 0.7605(4) 0.0317(11) Uani 1 1 d .
C39 C 0.4757(4) 0.17669(14) 0.6463(4) 0.0428(13) Uani 1 1 d .
H39A H 0.5143 0.2008 0.6538 0.051 Uiso 1 1 calc R
C40 C 0.3826(4) 0.17011(15) 0.5712(4) 0.0463(13) Uani 1 1 d .
H40A H 0.3463 0.1883 0.5186 0.056 Uiso 1 1 calc R
C41 C 0.3511(4) 0.13031(14) 0.5882(4) 0.0439(13) Uani 1 1 d .
H41A H 0.2891 0.1175 0.5489 0.053 Uiso 1 1 calc R
C42 C 0.4260(3) 0.11397(13) 0.6708(4) 0.0319(11) Uani 1 1 d .
C43 C 0.2902(6) 0.8904(4) 0.7342(9) 0.170(5) Uani 1 1 d .
H43A H 0.3142 0.8627 0.7588 0.204 Uiso 1 1 calc R
H43B H 0.2822 0.8922 0.6633 0.204 Uiso 1 1 calc R
C44 C 0.3601(6) 0.9190(3) 0.7908(8) 0.135(4) Uani 1 1 d .
H44A H 0.3751 0.9385 0.7463 0.162 Uiso 1 1 calc R
H44B H 0.4238 0.9053 0.8332 0.162 Uiso 1 1 calc R
C45 C 0.3172(5) 0.9405(2) 0.8538(6) 0.087(2) Uani 1 1 d .
H45A H 0.3243 0.9704 0.8492 0.105 Uiso 1 1 calc R
H45B H 0.3510 0.9322 0.9248 0.105 Uiso 1 1 calc R
C46 C 0.2079(5) 0.9283(2) 0.8123(6) 0.084(2) Uani 1 1 d .
H46A H 0.1886 0.9182 0.8668 0.101 Uiso 1 1 calc R
H46B H 0.1648 0.9520 0.7806 0.101 Uiso 1 1 calc R
C47 C 0.0258(5) 0.89462(18) 0.4877(6) 0.075(2) Uani 1 1 d .
H47A H 0.0902 0.8994 0.4794 0.090 Uiso 1 1 calc R
H47B H 0.0105 0.9188 0.5201 0.090 Uiso 1 1 calc R
C48 C -0.0566(8) 0.8869(2) 0.3897(7) 0.112(3) Uani 1 1 d .
H48A H -0.1167 0.9033 0.3832 0.135 Uiso 1 1 calc R
H48B H -0.0351 0.8947 0.3349 0.135 Uiso 1 1 calc R
C49 C -0.0806(6) 0.8441(3) 0.3835(6) 0.092(2) Uani 1 1 d .
H49A H -0.0512 0.8297 0.3412 0.110 Uiso 1 1 calc R
H49B H -0.1546 0.8399 0.3551 0.110 Uiso 1 1 calc R
C50 C -0.0367(6) 0.8299(2) 0.4851(5) 0.087(2) Uani 1 1 d .
H50A H -0.0907 0.8251 0.5103 0.104 Uiso 1 1 calc R
H50B H -0.0017 0.8038 0.4875 0.104 Uiso 1 1 calc R
C51 C -0.0941(6) 0.9154(3) 0.6704(7) 0.121(3) Uani 1 1 d .
H51A H -0.0543 0.9378 0.6579 0.145 Uiso 1 1 calc R
H51B H -0.1437 0.9057 0.6051 0.145 Uiso 1 1 calc R
C52 C -0.1460(9) 0.9296(3) 0.7328(9) 0.182(6) Uani 1 1 d .
H52A H -0.2197 0.9257 0.6979 0.218 Uiso 1 1 calc R
H52B H -0.1325 0.9590 0.7478 0.218 Uiso 1 1 calc R
C53 C -0.1085(9) 0.9063(3) 0.8239(8) 0.162(5) Uani 1 1 d .
H53A H -0.0666 0.9237 0.8806 0.195 Uiso 1 1 calc R
H53B H -0.1655 0.8955 0.8387 0.195 Uiso 1 1 calc R
C54 C -0.0495(6) 0.8737(2) 0.8102(6) 0.088(2) Uani 1 1 d .
H54A H 0.0144 0.8711 0.8698 0.106 Uiso 1 1 calc R
H54B H -0.0870 0.8478 0.8009 0.106 Uiso 1 1 calc R
C55 C 0.1595(7) 0.7767(3) 0.6913(6) 0.117(3) Uani 1 1 d .
H55A H 0.2000 0.7897 0.6576 0.141 Uiso 1 1 calc R
H55B H 0.0995 0.7639 0.6393 0.141 Uiso 1 1 calc R
C56 C 0.2206(6) 0.7452(2) 0.7621(5) 0.093(2) Uani 1 1 d .
H56A H 0.1818 0.7196 0.7539 0.111 Uiso 1 1 calc R
H56B H 0.2833 0.7395 0.7514 0.111 Uiso 1 1 calc R
C57 C 0.2439(5) 0.7629(2) 0.8624(5) 0.0721(19) Uani 1 1 d .
H57A H 0.3094 0.7773 0.8866 0.087 Uiso 1 1 calc R
H57B H 0.2462 0.7415 0.9114 0.087 Uiso 1 1 calc R
C58 C 0.1586(5) 0.7918(2) 0.8464(5) 0.074(2) Uani 1 1 d .
H58A H 0.1017 0.7778 0.8554 0.089 Uiso 1 1 calc R
H58B H 0.1809 0.8147 0.8946 0.089 Uiso 1 1 calc R
C59 C 0.5525(13) 0.9106(4) 0.6430(9) 0.200(8) Uani 1 1 d .
H59A H 0.4970 0.9302 0.6330 0.240 Uiso 1 1 calc R
H59B H 0.6006 0.9229 0.6173 0.240 Uiso 1 1 calc R
C60 C 0.5167(11) 0.8761(6) 0.5966(9) 0.193(7) Uani 1 1 d .
H60A H 0.5484 0.8707 0.5482 0.232 Uiso 1 1 calc R
H60B H 0.4432 0.8792 0.5580 0.232 Uiso 1 1 calc R
C61 C 0.5326(11) 0.8424(4) 0.6600(10) 0.167(5) Uani 1 1 d .
H61A H 0.5699 0.8206 0.6417 0.201 Uiso 1 1 calc R
H61B H 0.4680 0.8313 0.6586 0.201 Uiso 1 1 calc R
C62 C 0.5927(8) 0.8598(3) 0.7574(7) 0.120(3) Uani 1 1 d .
H62A H 0.5594 0.8548 0.8048 0.144 Uiso 1 1 calc R
H62B H 0.6603 0.8469 0.7848 0.144 Uiso 1 1 calc R
C63 C -0.1078(6) 0.9656(3) 0.1691(7) 0.102(3) Uani 1 1 d .
H63A H -0.1624 0.9836 0.1706 0.122 Uiso 1 1 calc R
H63B H -0.1279 0.9370 0.1732 0.122 Uiso 1 1 calc R
C64 C -0.0930(5) 0.9718(3) 0.0753(6) 0.103(3) Uani 1 1 d .
H64A H -0.1076 1.0003 0.0516 0.123 Uiso 1 1 calc R
H64B H -0.1356 0.9532 0.0220 0.123 Uiso 1 1 calc R
C65 C 0.0205(5) 0.9617(2) 0.1083(6) 0.079(2) Uani 1 1 d .
H65A H 0.0297 0.9357 0.0781 0.094 Uiso 1 1 calc R
H65B H 0.0560 0.9836 0.0881 0.094 Uiso 1 1 calc R
C66 C 0.0592(6) 0.9583(3) 0.2193(7) 0.098(3) Uani 1 1 d .
H66A H 0.0740 0.9295 0.2402 0.118 Uiso 1 1 calc R
H66B H 0.1219 0.9744 0.2507 0.118 Uiso 1 1 calc R

loop_
_atom_site_aniso_label
_atom_site_aniso_U_11
_atom_site_aniso_U_22
_atom_site_aniso_U_33
_atom_site_aniso_U_23
_atom_site_aniso_U_13
_atom_site_aniso_U_12
Ta 0.02645(9) 0.03568(10) 0.03489(13) -0.00089(11) 0.01379(8) -0.00127(10)
Li 0.054(5) 0.068(6) 0.068(7) -0.014(6) 0.020(5) 0.005(5)
Cl1 0.0450(7) 0.0535(7) 0.0441(9) -0.0076(6) 0.0263(7) -0.0092(5)
Cl2 0.0336(6) 0.0577(8) 0.0428(9) 0.0055(6) 0.0095(6) -0.0025(5)
N1 0.0264(19) 0.038(2) 0.040(3) -0.0042(18) 0.0167(19) 0.0019(16)
N2 0.0267(18) 0.032(2) 0.032(2) -0.0010(18) 0.0103(17) -0.0018(16)
N3 0.0260(19) 0.031(2) 0.045(3) 0.0045(18) 0.014(2) 0.0023(15)
N4 0.0335(19) 0.026(2) 0.036(2) -0.0035(17) 0.0172(18) -0.0031(16)
O1 0.053(3) 0.105(4) 0.085(4) -0.039(3) 0.026(3) -0.017(2)
O2 0.077(3) 0.061(3) 0.042(3) -0.001(2) 0.014(2) -0.007(2)
O3 0.055(2) 0.070(3) 0.066(3) 0.012(2) 0.025(2) 0.020(2)
O4 0.085(3) 0.062(3) 0.045(3) 0.001(2) 0.024(2) 0.023(2)
O5 0.257(9) 0.101(5) 0.089(5) -0.012(4) 0.066(6) -0.051(5)
O6 0.133(5) 0.140(5) 0.093(5) -0.028(4) 0.054(4) -0.045(4)
C1 0.050(3) 0.046(3) 0.047(4) 0.000(3) 0.026(3) 0.005(2)
C2 0.082(4) 0.052(3) 0.062(4) 0.016(3) 0.047(4) 0.018(3)
C3 0.094(5) 0.047(3) 0.082(5) 0.012(3) 0.066(5) 0.006(3)
C4 0.073(4) 0.043(3) 0.114(6) 0.005(4) 0.068(5) -0.007(3)
C5 0.048(3) 0.039(3) 0.071(4) 0.006(3) 0.034(3) -0.001(2)
C6 0.042(3) 0.029(2) 0.051(4) -0.003(3) 0.027(3) 0.003(2)
C7 0.033(3) 0.038(3) 0.051(4) -0.002(2) 0.015(3) 0.000(2)
C8 0.033(3) 0.057(3) 0.062(4) 0.010(3) 0.015(3) 0.005(2)
C9 0.029(3) 0.070(4) 0.067(5) 0.018(4) 0.001(3) -0.004(3)
C10 0.043(3) 0.070(4) 0.047(4) -0.004(3) 0.010(3) -0.013(3)
C11 0.036(3) 0.044(3) 0.047(4) 0.002(3) 0.015(3) 0.000(2)
C12 0.028(2) 0.036(3) 0.036(3) 0.002(2) 0.016(2) -0.0024(19)
C13 0.029(2) 0.031(2) 0.036(3) -0.003(2) 0.015(2) 0.0004(18)
C14 0.036(3) 0.045(3) 0.054(4) -0.011(3) 0.028(3) 0.002(2)
C15 0.044(3) 0.040(3) 0.048(4) -0.007(3) 0.022(3) 0.011(2)
C16 0.045(3) 0.038(3) 0.050(4) 0.002(2) 0.025(3) 0.004(2)
C17 0.024(2) 0.034(2) 0.031(3) -0.001(2) 0.011(2) 0.0001(18)
C18 0.040(3) 0.033(3) 0.045(3) -0.014(2) 0.019(3) -0.008(2)
C19 0.047(3) 0.042(3) 0.046(4) -0.015(3) 0.024(3) -0.004(2)
C20 0.040(3) 0.046(3) 0.040(3) -0.003(2) 0.024(3) -0.002(2)
C21 0.025(2) 0.035(3) 0.038(3) -0.001(2) 0.014(2) 0.0044(19)
C22 0.038(3) 0.038(3) 0.061(4) -0.011(3) 0.024(3) -0.003(2)
C23 0.044(3) 0.064(4) 0.081(5) -0.033(4) 0.035(4) -0.014(3)
C24 0.059(4) 0.090(5) 0.051(4) -0.024(4) 0.036(3) -0.022(3)
C25 0.048(3) 0.088(5) 0.041(4) -0.001(3) 0.016(3) -0.011(3)
C26 0.036(3) 0.055(3) 0.041(4) -0.005(3) 0.018(3) -0.002(2)
C27 0.023(2) 0.034(2) 0.037(3) -0.006(2) 0.011(2) -0.0063(18)
C28 0.036(3) 0.041(3) 0.036(3) -0.003(2) 0.011(2) -0.007(2)
C29 0.038(3) 0.049(3) 0.063(4) -0.006(3) 0.008(3) -0.010(2)
C30 0.060(4) 0.045(3) 0.049(4) -0.012(3) 0.003(3) -0.010(3)
C31 0.073(4) 0.049(3) 0.047(4) -0.013(3) 0.020(3) -0.004(3)
C32 0.056(3) 0.035(3) 0.051(4) -0.005(3) 0.024(3) -0.005(2)
C33 0.036(3) 0.028(2) 0.040(4) -0.003(2) 0.007(3) 0.001(2)
C34 0.028(2) 0.030(2) 0.032(3) -0.003(2) 0.013(2) -0.0029(18)
C35 0.029(2) 0.047(3) 0.064(4) 0.010(3) 0.018(3) 0.007(2)
C36 0.047(3) 0.032(3) 0.072(4) 0.007(3) 0.030(3) 0.012(2)
C37 0.039(3) 0.036(3) 0.062(4) -0.004(3) 0.024(3) -0.002(2)
C38 0.026(2) 0.034(2) 0.033(3) 0.002(2) 0.010(2) 0.0027(18)
C39 0.045(3) 0.033(3) 0.049(4) 0.011(2) 0.016(3) 0.004(2)
C40 0.045(3) 0.042(3) 0.041(4) 0.010(3) 0.004(3) 0.005(2)
C41 0.039(3) 0.040(3) 0.046(4) -0.003(2) 0.008(3) -0.003(2)
C42 0.027(2) 0.035(3) 0.034(3) -0.003(2) 0.012(2) 0.0022(19)
C43 0.068(5) 0.227(12) 0.226(13) -0.137(10) 0.068(7) -0.050(7)
C44 0.076(6) 0.155(9) 0.192(11) -0.055(8) 0.070(7) -0.047(6)
C45 0.074(5) 0.069(5) 0.090(6) -0.009(4) 0.000(5) -0.021(4)
C46 0.088(5) 0.078(5) 0.092(6) -0.024(4) 0.042(5) -0.025(4)
C47 0.084(5) 0.047(4) 0.115(7) 0.008(4) 0.062(5) 0.004(3)
C48 0.163(9) 0.071(6) 0.094(7) 0.032(5) 0.039(7) 0.034(6)
C49 0.075(5) 0.109(6) 0.068(6) 0.003(5) 0.002(4) 0.026(5)
C50 0.124(6) 0.060(4) 0.059(5) -0.006(4) 0.016(5) -0.025(4)
C51 0.104(6) 0.159(8) 0.106(7) 0.056(6) 0.049(6) 0.086(6)
C52 0.264(14) 0.159(10) 0.207(12) 0.114(9) 0.184(12) 0.139(10)
C53 0.250(13) 0.165(10) 0.130(9) 0.043(8) 0.136(10) 0.100(10)
C54 0.074(5) 0.114(7) 0.080(6) 0.014(5) 0.035(5) 0.023(4)
C55 0.168(9) 0.114(7) 0.077(6) 0.003(5) 0.056(6) 0.079(6)
C56 0.114(6) 0.081(5) 0.074(6) -0.001(4) 0.028(5) 0.041(5)
C57 0.071(4) 0.082(5) 0.062(5) 0.014(4) 0.024(4) 0.011(4)
C58 0.078(5) 0.090(5) 0.055(5) -0.006(4) 0.027(4) 0.018(4)
C59 0.42(2) 0.127(10) 0.081(10) 0.016(8) 0.133(13) 0.030(13)
C60 0.213(14) 0.257(19) 0.070(9) 0.004(11) 0.011(9) 0.101(14)
C61 0.260(15) 0.114(9) 0.104(10) -0.024(8) 0.044(10) -0.036(10)
C62 0.169(10) 0.101(7) 0.067(7) -0.001(6) 0.020(6) 0.014(7)
C63 0.082(6) 0.111(7) 0.129(8) -0.019(6) 0.058(6) 0.000(5)
C64 0.055(4) 0.154(8) 0.097(7) 0.066(6) 0.029(4) 0.011(4)
C65 0.060(4) 0.104(6) 0.084(6) 0.012(4) 0.041(4) 0.013(4)
C66 0.093(6) 0.100(6) 0.088(7) 0.014(5) 0.019(5) 0.010(5)

loop_
_atom_type_symbol
_atom_type_description
_atom_type_scat_dispersion_real
_atom_type_scat_dispersion_imag
_atom_type_scat_source
C C 0.0033 0.0016 'International Tables Vol C Tables 4.2.6.8 and 6.1.1.4'
H H 0.0000 0.0000 'International Tables Vol C Tables 4.2.6.8 and 6.1.1.4'
Li Li -0.0003 0.0001 'International Tables Vol C Tables 4.2.6.8 and 6.1.1.4'
N N 0.0061 0.0033 'International Tables Vol C Tables 4.2.6.8 and 6.1.1.4'
O O 0.0106 0.0060 'International Tables Vol C Tables 4.2.6.8 and 6.1.1.4'
Cl Cl 0.1484 0.1585 'International Tables Vol C Tables 4.2.6.8 and 6.1.1.4'
Ta Ta -0.7052 6.5227 'International Tables Vol C Tables 4.2.6.8 and 6.1.1.4'

loop_
_geom_angle_atom_site_label_1
_geom_angle_atom_site_label_2
_geom_angle_atom_site_label_3
_geom_angle
N2 Ta N4 90.28(14)
N2 Ta N3 91.10(14)
N4 Ta N3 84.43(14)
N2 Ta N1 83.94(14)
N4 Ta N1 90.96(14)
N3 Ta N1 173.22(15)
N2 Ta Cl1 173.30(10)
N4 Ta Cl1 91.79(10)
N3 Ta Cl1 95.44(10)
N1 Ta Cl1 89.66(10)
N2 Ta Cl2 90.79(10)
N4 Ta Cl2 173.83(10)
N3 Ta Cl2 89.47(10)
N1 Ta Cl2 95.20(11)
Cl1 Ta Cl2 87.83(5)
O1 Li O2 110.3(6)
O1 Li O3 109.8(5)
O2 Li O3 106.0(5)
O1 Li O4 108.6(5)
O2 Li O4 107.6(5)
O3 Li O4 114.4(6)
C17 N1 C14 104.0(4)
C17 N1 Ta 131.7(3)
C14 N1 Ta 123.4(3)
C18 N2 C21 105.8(4)
C18 N2 Ta 122.1(3)
C21 N2 Ta 131.3(3)
C38 N3 C35 104.8(4)
C38 N3 Ta 130.9(3)
C35 N3 Ta 123.0(3)
C39 N4 C42 105.2(4)
C39 N4 Ta 122.8(3)
C42 N4 Ta 131.6(3)
C46 O1 C43 108.4(6)
C46 O1 Li 125.7(5)
C43 O1 Li 123.8(6)
C50 O2 C47 107.2(5)
C50 O2 Li 126.6(5)
C47 O2 Li 121.2(5)
C54 O3 C51 107.5(5)
C54 O3 Li 127.0(5)
C51 O3 Li 124.7(5)
C55 O4 C58 106.8(5)
C55 O4 Li 123.1(5)
C58 O4 Li 128.7(5)
C62 O5 C59 109.0(8)
C63 O6 C66 104.3(6)
C6 C1 C2 121.4(5)
C3 C2 C1 120.0(6)
C4 C3 C2 119.7(6)
C3 C4 C5 120.8(6)
C6 C5 C4 120.7(6)
C1 C6 C5 117.4(5)
C1 C6 C13 120.5(4)
C5 C6 C13 122.1(5)
C8 C7 C12 120.7(5)
C9 C8 C7 120.3(5)
C8 C9 C10 120.5(5)
C9 C10 C11 119.8(6)
C12 C11 C10 120.3(5)
C11 C12 C7 118.4(5)
C11 C12 C13 121.2(4)
C7 C12 C13 120.2(4)
C21 C13 C17 111.0(3)
C21 C13 C12 110.8(4)
C17 C13 C12 109.5(4)
C21 C13 C6 107.8(4)
C17 C13 C6 108.4(4)
C12 C13 C6 109.3(4)
C15 C14 N1 111.3(4)
C14 C15 C16 106.9(4)
C17 C16 C15 107.3(4)
C16 C17 N1 110.5(4)
C16 C17 C13 128.6(4)
N1 C17 C13 120.1(4)
C19 C18 N2 110.0(4)
C18 C19 C20 108.0(4)
C21 C20 C19 108.3(4)
C20 C21 N2 108.0(4)
C20 C21 C13 130.4(4)
N2 C21 C13 121.5(4)
C23 C22 C27 120.5(5)
C22 C23 C24 121.3(5)
C25 C24 C23 118.3(5)
C24 C25 C26 120.9(6)
C27 C26 C25 121.0(5)
C26 C27 C22 118.1(5)
C26 C27 C34 120.5(4)
C22 C27 C34 121.3(4)
C33 C28 C29 121.1(5)
C30 C29 C28 120.8(5)
C31 C30 C29 118.4(5)
C30 C31 C32 121.4(6)
C31 C32 C33 120.5(5)
C28 C33 C32 117.8(5)
C28 C33 C34 122.1(4)
C32 C33 C34 120.1(4)
C38 C34 C42 110.8(3)
C38 C34 C27 109.9(4)
C42 C34 C27 110.6(3)
C38 C34 C33 108.8(4)
C42 C34 C33 105.9(4)
C27 C34 C33 110.8(3)
C36 C35 N3 110.1(4)
C35 C36 C37 107.8(4)
C38 C37 C36 107.9(4)
C37 C38 N3 109.3(4)
C37 C38 C34 128.8(4)
N3 C38 C34 121.0(4)
C40 C39 N4 110.8(4)
C39 C40 C41 106.4(4)
C42 C41 C40 108.2(4)
C41 C42 N4 109.4(4)
C41 C42 C34 128.9(4)
N4 C42 C34 121.3(4)
C44 C43 O1 109.5(8)
C43 C44 C45 108.2(7)
C44 C45 C46 104.4(6)
O1 C46 C45 108.0(6)
O2 C47 C48 106.3(5)
C49 C48 C47 108.0(6)
C48 C49 C50 104.7(7)
O2 C50 C49 111.0(6)
C52 C51 O3 107.4(7)
C51 C52 C53 107.4(7)
C54 C53 C52 107.7(8)
O3 C54 C53 107.9(7)
O4 C55 C56 109.3(6)
C57 C56 C55 104.8(6)
C56 C57 C58 103.7(5)
O4 C58 C57 105.9(5)
C60 C59 O5 105.9(11)
C59 C60 C61 114.5(12)
C60 C61 C62 102.1(10)
O5 C62 C61 108.4(8)
O6 C63 C64 109.6(7)
C63 C64 C65 101.4(6)
C66 C65 C64 104.9(6)
O6 C66 C65 106.5(6)

loop_
_geom_bond_atom_site_label_1
_geom_bond_atom_site_label_2
_geom_bond_distance
Ta N2 2.082(3)
Ta N4 2.078(4)
Ta N3 2.086(3)
Ta N1 2.094(4)
Ta Cl1 2.3741(12)
Ta Cl2 2.3746(13)
Li O1 1.886(11)
Li O2 1.911(12)
Li O3 1.929(10)
Li O4 1.955(11)
N1 C17 1.406(5)
N1 C14 1.412(5)
N2 C18 1.395(5)
N2 C21 1.418(5)
N3 C38 1.411(5)
N3 C35 1.420(6)
N4 C39 1.397(6)
N4 C42 1.412(5)
O1 C46 1.377(7)
O1 C43 1.424(8)
O2 C50 1.403(7)
O2 C47 1.430(7)
O3 C54 1.422(8)
O3 C51 1.425(7)
O4 C55 1.412(7)
O4 C58 1.433(7)
O5 C62 1.351(9)
O5 C59 1.403(12)
O6 C63 1.358(9)
O6 C66 1.443(9)
C1 C6 1.390(7)
C1 C2 1.389(7)
C2 C3 1.375(8)
C3 C4 1.358(9)
C4 C5 1.396(7)
C5 C6 1.392(6)
C6 C13 1.551(6)
C7 C8 1.382(7)
C7 C12 1.398(6)
C8 C9 1.359(8)
C9 C10 1.382(8)
C10 C11 1.394(7)
C11 C12 1.389(7)
C12 C13 1.541(6)
C13 C21 1.507(6)
C13 C17 1.525(5)
C14 C15 1.334(7)
C15 C16 1.432(6)
C16 C17 1.349(6)
C18 C19 1.346(6)
C19 C20 1.396(6)
C20 C21 1.370(6)
C22 C23 1.376(7)
C22 C27 1.392(6)
C23 C24 1.380(8)
C24 C25 1.367(8)
C25 C26 1.390(7)
C26 C27 1.371(7)
C27 C34 1.536(6)
C28 C33 1.383(6)
C28 C29 1.388(7)
C29 C30 1.383(8)
C30 C31 1.375(8)
C31 C32 1.382(7)
C32 C33 1.401(7)
C33 C34 1.556(6)
C34 C38 1.508(6)
C34 C42 1.529(6)
C35 C36 1.340(7)
C36 C37 1.413(7)
C37 C38 1.363(6)
C39 C40 1.362(7)
C40 C41 1.421(7)
C41 C42 1.357(6)
C43 C44 1.373(10)
C44 C45 1.452(10)
C45 C46 1.488(8)
C47 C48 1.461(10)
C48 C49 1.429(10)
C49 C50 1.421(9)
C51 C52 1.439(11)
C52 C53 1.422(11)
C53 C54 1.413(10)
C55 C56 1.466(9)
C56 C57 1.462(8)
C57 C58 1.483(8)
C59 C60 1.304(16)
C60 C61 1.387(15)
C61 C62 1.440(12)
C63 C64 1.453(10)
C64 C65 1.532(8)
C65 C66 1.472(9)
